data_4024537
loop_
_publ_author_name
'Bin Wang'
'Xin-Yan Wu'
'O. Andrea Wong'
'Brian Nettles'
'Mei-Xin Zhao'
'Dajun Chen'
'Yian Shi'

_publ_section_title
;
A Diacetate Ketone-Catalyzed Asymmetric Epoxidation of Olefins
;
_journal_name_full 'Journal of Organic Chemistry'
_journal_page_first 3986
_journal_page_last 3989
_journal_paper_doi 10.1021/jo900330n
_journal_volume 74
_journal_year 2009
_chemical_formula_sum 'C11 H16 O7'
_chemical_formula_weight 260.24
_chemical_name_systematic
; 
 ? 
;
_space_group_IT_number 19
_symmetry_cell_setting orthorhombic
_symmetry_space_group_name_Hall 'P 2ac 2ab'
_symmetry_space_group_name_H-M 'P 21 21 21'
_atom_sites_solution_hydrogens geom
_atom_sites_solution_primary direct
_atom_sites_solution_secondary difmap
_audit_creation_method SHELXL-97
_cell_angle_alpha 90.00
_cell_angle_beta 90.00
_cell_angle_gamma 90.00
_cell_formula_units_Z 4
_cell_length_a 8.3781(11)
_cell_length_b 8.9255(12)
_cell_length_c 16.616(2)
_cell_measurement_reflns_used 743
_cell_measurement_temperature 298(2)
_cell_measurement_theta_max 20.31
_cell_measurement_theta_min 3.34
_cell_volume 1242.5(3)
_computing_cell_refinement 'Bruker SMART'
_computing_data_collection 'Bruker SMART'
_computing_data_reduction 'Bruker SAINT'
_computing_molecular_graphics 'Bruker SHELXTL'
_computing_publication_material 'Bruker SHELXTL'
_computing_structure_refinement 'SHELXL-97 (Sheldrick, 1997)'
_computing_structure_solution 'SHELXS-97 (Sheldrick, 1990)'
_diffrn_ambient_temperature 298(2)
_diffrn_measured_fraction_theta_full 0.989
_diffrn_measured_fraction_theta_max 0.989
_diffrn_measurement_device_type 'CCD area detector'
_diffrn_measurement_method 'phi and omega scans'
_diffrn_radiation_monochromator graphite
_diffrn_radiation_source 'fine-focus sealed tube'
_diffrn_radiation_type MoK\a
_diffrn_radiation_wavelength 0.71073
_diffrn_reflns_av_R_equivalents 0.0350
_diffrn_reflns_av_sigmaI/netI 0.0275
_diffrn_reflns_limit_h_max 9
_diffrn_reflns_limit_h_min -9
_diffrn_reflns_limit_k_max 9
_diffrn_reflns_limit_k_min -9
_diffrn_reflns_limit_l_max 18
_diffrn_reflns_limit_l_min -18
_diffrn_reflns_number 7807
_diffrn_reflns_theta_full 23.28
_diffrn_reflns_theta_max 23.28
_diffrn_reflns_theta_min 3.34
_exptl_absorpt_coefficient_mu 0.117
_exptl_absorpt_correction_type none
_exptl_crystal_colour clear
_exptl_crystal_density_diffrn 1.391
_exptl_crystal_density_meas 0
_exptl_crystal_density_method 'not measured'
_exptl_crystal_description rod
_exptl_crystal_F_000 552
_exptl_crystal_size_max 0.45
_exptl_crystal_size_mid 0.25
_exptl_crystal_size_min 0.25
_refine_diff_density_max 0.220
_refine_diff_density_min -0.179
_refine_diff_density_rms 0.032
_refine_ls_abs_structure_details 'Flack H D (1983), Acta Cryst. A39, 876-881'
_refine_ls_abs_structure_Flack -0.5(19)
_refine_ls_extinction_coef 0.015(5)
_refine_ls_extinction_expression Fc^*^=kFc[1+0.001xFc^2^\l^3^/sin(2\q)]^-1/4^
_refine_ls_extinction_method SHELXL
_refine_ls_goodness_of_fit_ref 1.020
_refine_ls_hydrogen_treatment mixed
_refine_ls_matrix_type full
_refine_ls_number_parameters 164
_refine_ls_number_reflns 1765
_refine_ls_number_restraints 0
_refine_ls_restrained_S_all 1.020
_refine_ls_R_factor_all 0.0530
_refine_ls_R_factor_gt 0.0421
_refine_ls_shift/su_max 0.004
_refine_ls_shift/su_mean 0.001
_refine_ls_structure_factor_coef Fsqd
_refine_ls_weighting_details 'calc w=1/[\s^2^(Fo^2^)+(0.0918P)^2^+0.0494P] where P=(Fo^2^+2Fc^2^)/3'
_refine_ls_weighting_scheme calc
_refine_ls_wR_factor_gt 0.1207
_refine_ls_wR_factor_ref 0.1288
_reflns_number_gt 1511
_reflns_number_total 1765
_reflns_threshold_expression >2sigma(I)
_cod_data_source_file jo900330n_si_001.cif
_cod_data_source_block ys102m
_cod_depositor_comments
;
The following automatic conversions were performed:
'_symmetry_cell_setting' value 'Orthorhombic' changed to 'orthorhombic'
according to '/home/saulius/struct/CIF-dictionaries/cif_core.dic'
dictionary named 'cif_core.dic' version 2.4.1 from 2010-06-29.

Automatic conversion script
Id: cif_fix_enum 1527 2010-12-29 10:47:43Z saulius 
;
_cod_original_sg_symbol_H-M P2(1)2(1)2(1)
_cod_database_code 4024537

loop_
_symmetry_equiv_pos_as_xyz
'x, y, z'
'-x+1/2, -y, z+1/2'
'-x, y+1/2, -z+1/2'
'x+1/2, -y+1/2, -z'

loop_
_atom_site_label
_atom_site_type_symbol
_atom_site_fract_x
_atom_site_fract_y
_atom_site_fract_z
_atom_site_U_iso_or_equiv
_atom_site_adp_type
_atom_site_occupancy
_atom_site_symmetry_multiplicity
_atom_site_calc_flag
_atom_site_refinement_flags
_atom_site_disorder_assembly
_atom_site_disorder_group
O1 O 1.6671(3) 0.0113(5) 0.8917(2) 0.156(2) Uani 1 1 d . . .
O2 O 1.4302(2) -0.0269(2) 0.83197(12) 0.0616(6) Uani 1 1 d . . .
O3 O 1.3016(3) 0.2707(2) 0.92258(15) 0.0676(7) Uani 1 1 d . . .
O4 O 0.9959(2) 0.2065(2) 0.89081(11) 0.0571(6) Uani 1 1 d . . .
O5 O 1.0389(3) 0.0074(3) 1.01622(13) 0.0712(7) Uani 1 1 d . . .
H5A H 0.9662 0.0688 1.0181 0.107 Uiso 1 1 calc R . .
O6 O 1.3399(3) -0.0975(2) 0.96064(14) 0.0640(7) Uani 1 1 d . . .
O7 O 0.9979(3) 0.2514(3) 0.75904(14) 0.0812(8) Uani 1 1 d . . .
C1 C 1.5599(4) 0.0654(4) 0.9443(2) 0.0676(10) Uani 1 1 d . . .
H1A H 1.5674 0.1737 0.9476 0.081 Uiso 1 1 calc R . .
H1B H 1.5773 0.0235 0.9974 0.081 Uiso 1 1 calc R . .
C2 C 1.3989(4) 0.0189(3) 0.91194(17) 0.0518(7) Uani 1 1 d . . .
C3 C 1.2725(4) 0.1429(4) 0.90675(17) 0.0489(7) Uani 1 1 d . . .
C4 C 1.1089(4) 0.0882(3) 0.88268(17) 0.0511(8) Uani 1 1 d . . .
H4A H 1.1116 0.0549 0.8265 0.061 Uiso 1 1 calc R . .
C5 C 1.0597(4) -0.0415(4) 0.9357(2) 0.0607(8) Uani 1 1 d . . .
H5B H 0.9600 -0.0850 0.9157 0.073 Uiso 1 1 calc R . .
C6 C 1.1897(4) -0.1585(4) 0.9347(2) 0.0690(10) Uani 1 1 d . . .
H6A H 1.1600 -0.2406 0.9699 0.083 Uiso 1 1 calc R . .
H6B H 1.2009 -0.1980 0.8806 0.083 Uiso 1 1 calc R . .
C7 C 1.5994(4) -0.0607(4) 0.8258(2) 0.0631(9) Uani 1 1 d . . .
C8 C 1.6617(6) 0.0079(5) 0.7506(3) 0.1189(19) Uani 1 1 d . . .
H8A H 1.6394 0.1134 0.7508 0.178 Uiso 1 1 calc R . .
H8B H 1.6110 -0.0378 0.7050 0.178 Uiso 1 1 calc R . .
H8C H 1.7749 -0.0076 0.7474 0.178 Uiso 1 1 calc R . .
C9 C 1.6288(5) -0.2235(4) 0.8305(3) 0.0887(12) Uani 1 1 d . . .
H9A H 1.5863 -0.2617 0.8800 0.133 Uiso 1 1 calc R . .
H9B H 1.7415 -0.2422 0.8284 0.133 Uiso 1 1 calc R . .
H9C H 1.5776 -0.2724 0.7860 0.133 Uiso 1 1 calc R . .
C10 C 0.9495(3) 0.2818(3) 0.8243(2) 0.0536(8) Uani 1 1 d . . .
C11 C 0.8372(5) 0.4048(4) 0.8439(2) 0.0756(11) Uani 1 1 d . . .
H11A H 0.8069 0.4556 0.7953 0.113 Uiso 1 1 calc R . .
H11B H 0.8880 0.4743 0.8797 0.113 Uiso 1 1 calc R . .
H11C H 0.7439 0.3641 0.8693 0.113 Uiso 1 1 calc R . .

loop_
_atom_site_aniso_label
_atom_site_aniso_U_11
_atom_site_aniso_U_22
_atom_site_aniso_U_33
_atom_site_aniso_U_23
_atom_site_aniso_U_13
_atom_site_aniso_U_12
O1 0.0440(15) 0.238(5) 0.186(4) -0.156(4) -0.0136(19) 0.011(2)
O2 0.0457(12) 0.0792(14) 0.0599(13) -0.0174(11) -0.0034(10) 0.0118(11)
O3 0.0630(14) 0.0544(14) 0.0856(17) -0.0052(13) 0.0012(12) 0.0004(12)
O4 0.0520(12) 0.0732(14) 0.0461(12) -0.0020(10) -0.0023(9) 0.0169(11)
O5 0.0708(17) 0.0733(15) 0.0694(16) 0.0115(11) 0.0136(11) 0.0151(13)
O6 0.0578(14) 0.0647(14) 0.0696(14) 0.0060(11) -0.0043(11) 0.0132(12)
O7 0.0902(17) 0.1024(18) 0.0509(14) 0.0097(13) 0.0128(12) 0.0226(17)
C1 0.0527(19) 0.078(2) 0.072(2) -0.0229(18) -0.0102(18) 0.0102(18)
C2 0.0450(16) 0.0584(17) 0.0519(17) -0.0101(15) -0.0033(14) 0.0050(15)
C3 0.0495(17) 0.0537(19) 0.0435(16) -0.0025(14) 0.0041(13) 0.0045(14)
C4 0.0468(16) 0.0581(17) 0.0484(17) -0.0064(14) -0.0057(14) 0.0106(15)
C5 0.0527(19) 0.0601(18) 0.069(2) -0.0053(16) -0.0057(16) -0.0048(17)
C6 0.065(2) 0.0543(18) 0.088(3) -0.0047(18) 0.0076(19) 0.0000(17)
C7 0.0441(17) 0.073(2) 0.072(2) -0.0245(18) 0.0000(17) 0.0044(17)
C8 0.078(3) 0.114(4) 0.165(5) 0.033(4) 0.050(3) 0.028(3)
C9 0.069(3) 0.077(2) 0.120(3) -0.002(2) 0.005(2) 0.015(2)
C10 0.0475(17) 0.0621(17) 0.0511(18) 0.0056(15) -0.0008(15) 0.0013(15)
C11 0.075(2) 0.079(2) 0.073(2) 0.0082(19) 0.0018(18) 0.023(2)

loop_
_atom_type_symbol
_atom_type_description
_atom_type_scat_dispersion_real
_atom_type_scat_dispersion_imag
_atom_type_scat_source
C C 0.0033 0.0016 'International Tables Vol C Tables 4.2.6.8 and 6.1.1.4'
H H 0.0000 0.0000 'International Tables Vol C Tables 4.2.6.8 and 6.1.1.4'
O O 0.0106 0.0060 'International Tables Vol C Tables 4.2.6.8 and 6.1.1.4'

loop_
_geom_angle_atom_site_label_1
_geom_angle_atom_site_label_2
_geom_angle_atom_site_label_3
_geom_angle
_geom_angle_site_symmetry_1
_geom_angle_site_symmetry_3
_geom_angle_publ_flag
C1 O1 C7 113.9(3) . . ?
C2 O2 C7 107.9(2) . . ?
C10 O4 C4 118.9(2) . . ?
C2 O6 C6 114.5(3) . . ?
O1 C1 C2 105.5(3) . . ?
O6 C2 O2 113.1(2) . . ?
O6 C2 C1 108.2(3) . . ?
O2 C2 C1 104.3(2) . . ?
O6 C2 C3 108.8(2) . . ?
O2 C2 C3 106.5(2) . . ?
C1 C2 C3 116.0(3) . . ?
O3 C3 C4 123.5(3) . . ?
O3 C3 C2 122.3(3) . . ?
C4 C3 C2 114.1(3) . . ?
O4 C4 C3 109.8(2) . . ?
O4 C4 C5 109.3(2) . . ?
C3 C4 C5 109.9(2) . . ?
O5 C5 C6 108.2(3) . . ?
O5 C5 C4 110.4(2) . . ?
C6 C5 C4 109.1(3) . . ?
O6 C6 C5 111.5(3) . . ?
O1 C7 O2 104.3(2) . . ?
O1 C7 C9 110.2(4) . . ?
O2 C7 C9 111.3(3) . . ?
O1 C7 C8 109.2(4) . . ?
O2 C7 C8 108.4(3) . . ?
C9 C7 C8 113.0(3) . . ?
O7 C10 O4 122.3(3) . . ?
O7 C10 C11 125.9(3) . . ?
O4 C10 C11 111.8(3) . . ?

loop_
_geom_bond_atom_site_label_1
_geom_bond_atom_site_label_2
_geom_bond_distance
_geom_bond_site_symmetry_2
_geom_bond_publ_flag
O1 C1 1.343(4) . ?
O1 C7 1.391(4) . ?
O2 C2 1.415(3) . ?
O2 C7 1.453(4) . ?
O3 C3 1.196(4) . ?
O4 C10 1.351(4) . ?
O4 C4 1.425(3) . ?
O5 C5 1.418(4) . ?
O6 C2 1.406(4) . ?
O6 C6 1.437(4) . ?
O7 C10 1.189(4) . ?
C1 C2 1.510(5) . ?
C2 C3 1.534(4) . ?
C3 C4 1.509(5) . ?
C4 C5 1.512(5) . ?
C5 C6 1.509(5) . ?
C7 C9 1.476(5) . ?
C7 C8 1.486(5) . ?
C10 C11 1.481(5) . ?

loop_
_cod_related_entry_id
_cod_related_entry_database
_cod_related_entry_code
1 ChemSpider 30658949
